data_7061356
loop_
_publ_author_name
'Jing, Haoyu'
'Wang, Pengzhi'
'Chen, Boyang'
'Jiang, Jianbing'
'Vairaprakash, Pothiappan'
'Liu, Sijia'
'Rong, Jie'
'Chen, Chih-Yuan'
'Nalaoh, Phattananawee'
'Lindsey, Jonathan S.'

_publ_section_title
;
 Synthesis of bacteriochlorins bearing diverse \b-substituents
;
_journal_issue 12
_journal_name_full 'New Journal of Chemistry'
_journal_page_first 5534
_journal_page_last 5555
_journal_paper_doi 10.1039/D1NJ05852E
_journal_volume 46
_journal_year 2022
_chemical_formula_moiety 'C15 H20 N2 O2'
_chemical_formula_sum 'C15 H20 N2 O2'
_chemical_formula_weight 260.33
_chemical_name_common JHY-NS6-E
_space_group_crystal_system monoclinic
_space_group_IT_number 14
_space_group_name_Hall '-P 2yn'
_space_group_name_H-M_alt 'P 1 21/n 1'
_atom_sites_solution_hydrogens mixed
_atom_sites_solution_primary dual
_atom_sites_solution_secondary difmap
_audit_update_record
;
2021-11-03 deposited with the CCDC.	2022-02-21 downloaded from the CCDC.
;
_cell_angle_alpha 90
_cell_angle_beta 90.5170(10)
_cell_angle_gamma 90
_cell_formula_units_Z 8
_cell_length_a 11.1910(2)
_cell_length_b 11.9815(2)
_cell_length_c 21.8035(4)
_cell_measurement_reflns_used 602
_cell_measurement_temperature 100.(2)
_cell_measurement_theta_max 42.5719
_cell_measurement_theta_min 4.0044
_cell_volume 2923.40(9)
_computing_cell_refinement 'SAINT V8.40A (Bruker AXS Inc., 2018)'
_computing_data_collection 'Bruker Instrument Service, BIS, v.6.2.10 (Bruker AXS Inc., 2018)'
_computing_data_reduction 'SAINT V8.40A (Bruker AXS Inc., 2018)'
_computing_molecular_graphics 'shelXle (C.B. Huebschle, rev 958)'
_computing_structure_refinement 'SHELXL-2018/3 (Sheldrick, 2018)'
_computing_structure_solution 'SHELXT 2014/5 (Sheldrick, 2014)'
_diffrn_ambient_temperature 100.(2)
_diffrn_detector_area_resol_mean 7.3910
_diffrn_measured_fraction_theta_full 0.997
_diffrn_measured_fraction_theta_max 0.997
_diffrn_measurement_device_type 'Bruker D8 VENTURE'
_diffrn_measurement_method 'omega and phi scans'
_diffrn_radiation_monochromator 'multilayer mirror'
_diffrn_radiation_type 'Cu K\a'
_diffrn_radiation_wavelength 1.54178
_diffrn_reflns_av_R_equivalents 0.0422
_diffrn_reflns_av_unetI/netI 0.0206
_diffrn_reflns_limit_h_max 13
_diffrn_reflns_limit_h_min -13
_diffrn_reflns_limit_k_max 13
_diffrn_reflns_limit_k_min -14
_diffrn_reflns_limit_l_max 27
_diffrn_reflns_limit_l_min -27
_diffrn_reflns_number 52347
_diffrn_reflns_theta_full 74.70
_diffrn_reflns_theta_max 74.70
_diffrn_reflns_theta_min 4.05
_diffrn_source 'microfocus sealed tube'
_diffrn_source_type 'Incoatec I\mS 3.0'
_exptl_absorpt_coefficient_mu 0.634
_exptl_absorpt_correction_T_max 0.98
_exptl_absorpt_correction_T_min 0.88
_exptl_absorpt_correction_type multi-scan
_exptl_absorpt_process_details
;
Krause, L., Herbst-Irmer, R., Sheldrick, G. M., Stalke, D. (2015).
"Comparison of silver and molybdenum microfocus X-ray sources for
single-crystal structure determination"
J. Appl. Cryst. 48, 3-10.
doi:10.1107/S1600576714022985
;
_exptl_crystal_colour 'pale orange'
_exptl_crystal_density_diffrn 1.183
_exptl_crystal_density_method 'not measured'
_exptl_crystal_description plate
_exptl_crystal_F_000 1120
_exptl_crystal_size_max 0.174
_exptl_crystal_size_mid 0.091
_exptl_crystal_size_min 0.036
_refine_diff_density_max 0.283
_refine_diff_density_min -0.275
_refine_ls_extinction_method none
_refine_ls_goodness_of_fit_ref 1.030
_refine_ls_hydrogen_treatment mixed
_refine_ls_matrix_type full
_refine_ls_number_parameters 404
_refine_ls_number_reflns 5965
_refine_ls_number_restraints 9
_refine_ls_restrained_S_all 1.030
_refine_ls_R_factor_all 0.0453
_refine_ls_R_factor_gt 0.0376
_refine_ls_shift/su_max 0.001
_refine_ls_shift/su_mean 0.000
_refine_ls_structure_factor_coef Fsqd
_refine_ls_weighting_details 'w=1/[\s^2^(Fo^2^)+(0.0442P)^2^+1.1126P] where P=(Fo^2^+2Fc^2^)/3'
_refine_ls_weighting_scheme calc
_refine_ls_wR_factor_gt 0.0939
_refine_ls_wR_factor_ref 0.0997
_reflns_number_gt 5091
_reflns_number_total 5965
_reflns_threshold_expression 'I > 2\s(I)'
_cod_data_source_file d1nj05852e2.cif
_cod_data_source_block rds995
_cod_depositor_comments
;
The following automatic conversions were performed:

data item '_exptl_absorpt_correction_type' value 'Multi-Scan' was
changed to 'multi-scan' in accordance with the
/home/data/users/saulius/crontab/automatic-downloads/rss-feeds/RSC/lib/dictionaries/cif_core.dic
dictionary named 'cif_core.dic' version 2.4.2 last updated on
2011-04-26.

Automatic conversion script
Id: cif_fix_values 7556 2019-12-06 15:28:31Z antanas 

 Adding full bibliography for 7061354--7061359.cif.
;
_cod_database_code 7061356

loop_
_space_group_symop_operation_xyz
'x, y, z'
'-x+1/2, y+1/2, -z+1/2'
'-x, -y, -z'
'x-1/2, -y-1/2, z-1/2'

loop_
_atom_site_type_symbol
_atom_site_label
_atom_site_fract_x
_atom_site_fract_y
_atom_site_fract_z
_atom_site_U_iso_or_equiv
_atom_site_adp_type
_atom_site_calc_flag
_atom_site_refinement_flags_adp
_atom_site_refinement_flags_occupancy
_atom_site_refinement_flags_posn
_atom_site_occupancy
_atom_site_disorder_assembly
_atom_site_disorder_group
N N1_1 0.23627(9) 0.13391(9) 0.56226(5) 0.0231(2) Uani d . . D 1.0 . .
H H1_1 0.1994(12) 0.1035(12) 0.5920(6) 0.028 Uiso d U . D 1.0 . .
N N2_1 0.60341(9) -0.02187(9) 0.64392(5) 0.0252(2) Uani d . . . 1.0 . .
C C1_1 0.18907(11) 0.19890(11) 0.51757(5) 0.0260(3) Uani d . . . 1.0 . .
H H1A_1 0.107464 0.21957 0.513292 0.031 Uiso calc U . R 1.0 . .
C C2_1 0.28076(11) 0.22981(11) 0.47928(5) 0.0259(3) Uani d . . D 1.0 . .
C C3_1 0.38727(11) 0.18145(10) 0.50255(5) 0.0247(3) Uani d . . . 1.0 . .
H H3_1 0.464729 0.188724 0.485528 0.03 Uiso calc U . R 1.0 . .
C C4_1 0.35816(10) 0.12185(10) 0.55440(5) 0.0216(2) Uani d . . . 1.0 . .
C C5_1 0.42648(11) 0.05358(10) 0.59677(5) 0.0222(2) Uani d . . . 1.0 . .
H H5_1 0.382783 0.007312 0.623933 0.027 Uiso calc U . R 1.0 . .
C C6_1 0.54589(11) 0.04987(10) 0.60105(5) 0.0223(2) Uani d . . . 1.0 . .
C C7_1 0.63866(11) 0.11346(10) 0.56560(6) 0.0256(3) Uani d . . . 1.0 . .
H H7A_1 0.618507 0.193828 0.563417 0.031 Uiso calc U . R 1.0 . .
H H7B_1 0.646101 0.083776 0.523438 0.031 Uiso calc U . R 1.0 . .
C C8_1 0.75495(11) 0.09450(10) 0.60293(6) 0.0255(3) Uani d . . . 1.0 . .
C C9_1 0.71611(11) -0.00155(10) 0.64400(6) 0.0263(3) Uani d . . . 1.0 . .
C C10_1 0.80154(13) -0.06488(13) 0.68349(7) 0.0374(3) Uani d . . . 1.0 . .
H H10A_1 0.843213 -0.01316 0.711165 0.056 Uiso calc U . R 1.0 . .
H H10B_1 0.859919 -0.103066 0.657644 0.056 Uiso calc U . R 1.0 . .
H H10C_1 0.757741 -0.120097 0.707663 0.056 Uiso calc U . R 1.0 . .
C C14_1 0.78453(12) 0.19580(11) 0.64347(6) 0.0330(3) Uani d . . . 1.0 . .
H H14A_1 0.802155 0.260303 0.617433 0.05 Uiso calc U . R 1.0 . .
H H14B_1 0.854293 0.178826 0.669313 0.05 Uiso calc U . R 1.0 . .
H H14C_1 0.716033 0.212923 0.669528 0.05 Uiso calc U . R 1.0 . .
C C15_1 0.86252(12) 0.06603(12) 0.56312(6) 0.0339(3) Uani d . . . 1.0 . .
H H15A_1 0.844267 -0.000007 0.53822 0.051 Uiso calc U . R 1.0 . .
H H15B_1 0.931978 0.050643 0.589479 0.051 Uiso calc U . R 1.0 . .
H H15C_1 0.880269 0.129194 0.536139 0.051 Uiso calc U . R 1.0 . .
O O1_1 0.3582(4) 0.3137(4) 0.3905(2) 0.0428(9) Uani d . P D 0.732(5) A 1
O O2_1 0.1590(2) 0.3158(2) 0.40475(10) 0.0278(4) Uani d . P D 0.732(5) A 1
C C11_1 0.2720(4) 0.2891(3) 0.42068(17) 0.0271(9) Uani d . P D 0.732(5) A 1
C C12_1 0.14566(18) 0.37169(19) 0.34579(11) 0.0319(6) Uani d . P D 0.732(5) A 1
H H12A_1 0.063361 0.360114 0.330008 0.038 Uiso calc U P R 0.732(5) A 1
H H12B_1 0.201625 0.338128 0.316106 0.038 Uiso calc U P R 0.732(5) A 1
C C13_1 0.1700(2) 0.4948(2) 0.35075(11) 0.0376(6) Uani d . P D 0.732(5) A 1
H H13A_1 0.15721 0.530008 0.31067 0.056 Uiso calc U P R 0.732(5) A 1
H H13B_1 0.252933 0.506554 0.364099 0.056 Uiso calc U P R 0.732(5) A 1
H H13C_1 0.115845 0.527982 0.38073 0.056 Uiso calc U P R 0.732(5) A 1
O O1A_1 0.3706(10) 0.3456(10) 0.4023(6) 0.0349(19) Uani d . P D 0.268(5) A 2
O O2A_1 0.1731(5) 0.3575(6) 0.4171(3) 0.0296(12) Uani d . P D 0.268(5) A 2
C C11A_1 0.2829(10) 0.3175(8) 0.4307(5) 0.023(2) Uani d . P D 0.268(5) A 2
C C12A_1 0.1641(5) 0.4378(6) 0.3674(2) 0.0285(14) Uani d . P D 0.268(5) A 2
H H12C_1 0.232315 0.490252 0.370065 0.034 Uiso calc U P R 0.268(5) A 2
H H12D_1 0.089679 0.481615 0.371997 0.034 Uiso calc U P R 0.268(5) A 2
C C13A_1 0.1636(5) 0.3829(5) 0.3056(3) 0.0387(17) Uani d . P D 0.268(5) A 2
H H13D_1 0.153016 0.439618 0.273671 0.058 Uiso calc U P R 0.268(5) A 2
H H13E_1 0.097882 0.328983 0.303253 0.058 Uiso calc U P R 0.268(5) A 2
H H13F_1 0.239722 0.344083 0.299582 0.058 Uiso calc U P R 0.268(5) A 2
O O1_2 0.14954(8) 0.01674(7) 0.66563(4) 0.0270(2) Uani d . . . 1.0 . .
O O2_2 0.06859(8) -0.02296(7) 0.75698(4) 0.02486(19) Uani d . . . 1.0 . .
N N1_2 0.01827(9) 0.31523(9) 0.77684(4) 0.0231(2) Uani d . . . 1.0 . .
H H1_2 -0.0182(13) 0.3621(13) 0.8024(7) 0.028 Uiso d U . . 1.0 . .
N N2_2 0.17879(10) 0.63423(9) 0.66792(5) 0.0281(2) Uani d . . . 1.0 . .
C C1_2 0.01697(11) 0.20268(10) 0.77859(5) 0.0230(2) Uani d . . . 1.0 . .
H H1A_2 -0.020849 0.157926 0.808699 0.028 Uiso calc U . R 1.0 . .
C C2_2 0.08042(10) 0.16406(10) 0.72882(5) 0.0211(2) Uani d . . . 1.0 . .
C C3_2 0.12090(11) 0.25871(10) 0.69592(5) 0.0225(2) Uani d . . . 1.0 . .
H H3_2 0.166163 0.257762 0.659272 0.027 Uiso calc U . R 1.0 . .
C C4_2 0.08261(10) 0.35238(10) 0.72682(5) 0.0220(2) Uani d . . . 1.0 . .
C C5_2 0.10406(11) 0.47050(10) 0.71855(5) 0.0242(2) Uani d . . . 1.0 . .
H H5_2 0.077759 0.51903 0.750133 0.029 Uiso calc U . R 1.0 . .
C C6_2 0.15779(11) 0.51758(10) 0.67024(5) 0.0246(3) Uani d . . . 1.0 . .
C C7_2 0.20464(13) 0.46221(11) 0.61342(6) 0.0303(3) Uani d . . . 1.0 . .
H H7A_2 0.141731 0.416968 0.593103 0.036 Uiso calc U . R 1.0 . .
H H7B_2 0.273714 0.413576 0.623268 0.036 Uiso calc U . R 1.0 . .
C C8_2 0.24243(13) 0.56068(11) 0.57256(6) 0.0344(3) Uani d . . . 1.0 . .
C C9_2 0.22795(12) 0.65794(11) 0.61647(6) 0.0291(3) Uani d . . . 1.0 . .
C C10_2 0.26652(14) 0.77342(12) 0.60049(7) 0.0384(3) Uani d . . . 1.0 . .
H H10A_2 0.241269 0.825145 0.632689 0.058 Uiso calc U . R 1.0 . .
H H10B_2 0.229896 0.795413 0.561318 0.058 Uiso calc U . R 1.0 . .
H H10C_2 0.353724 0.775588 0.596955 0.058 Uiso calc U . R 1.0 . .
C C11_2 0.10392(10) 0.04834(10) 0.71339(5) 0.0215(2) Uani d . . . 1.0 . .
C C12_2 0.08898(12) -0.14088(10) 0.74456(6) 0.0277(3) Uani d . . . 1.0 . .
H H12A_2 0.175679 -0.157277 0.744428 0.033 Uiso calc U . R 1.0 . .
H H12B_2 0.054763 -0.161537 0.7041 0.033 Uiso calc U . R 1.0 . .
C C13_2 0.02861(15) -0.20493(12) 0.79471(7) 0.0407(3) Uani d . . . 1.0 . .
H H13A_2 0.039281 -0.285121 0.787818 0.061 Uiso calc U . R 1.0 . .
H H13B_2 -0.056863 -0.187133 0.794637 0.061 Uiso calc U . R 1.0 . .
H H13C_2 0.064009 -0.18433 0.834392 0.061 Uiso calc U . R 1.0 . .
C C14_2 0.1527(2) 0.57668(16) 0.51918(7) 0.0616(5) Uani d . . . 1.0 . .
H H14A_2 0.152364 0.509894 0.493232 0.092 Uiso calc U . R 1.0 . .
H H14B_2 0.176182 0.641572 0.494723 0.092 Uiso calc U . R 1.0 . .
H H14C_2 0.072557 0.588741 0.535666 0.092 Uiso calc U . R 1.0 . .
C C15_2 0.36929(18) 0.54895(15) 0.54916(11) 0.0686(6) Uani d . . . 1.0 . .
H H15A_2 0.424581 0.541446 0.584033 0.103 Uiso calc U . R 1.0 . .
H H15B_2 0.390362 0.615272 0.525283 0.103 Uiso calc U . R 1.0 . .
H H15C_2 0.374763 0.482558 0.523087 0.103 Uiso calc U . R 1.0 . .

loop_
_atom_site_aniso_label
_atom_site_aniso_U_11
_atom_site_aniso_U_22
_atom_site_aniso_U_33
_atom_site_aniso_U_12
_atom_site_aniso_U_13
_atom_site_aniso_U_23
N1_1 0.0249(5) 0.0230(5) 0.0215(5) -0.0018(4) 0.0069(4) 0.0016(4)
N2_1 0.0284(5) 0.0221(5) 0.0252(5) -0.0010(4) 0.0025(4) 0.0042(4)
C1_1 0.0257(6) 0.0283(6) 0.0241(6) 0.0027(5) 0.0041(5) 0.0013(5)
C2_1 0.0280(6) 0.0291(7) 0.0205(6) 0.0021(5) 0.0046(5) 0.0024(5)
C3_1 0.0250(6) 0.0278(6) 0.0212(6) -0.0011(5) 0.0053(5) 0.0010(5)
C4_1 0.0243(6) 0.0197(6) 0.0208(5) -0.0025(4) 0.0030(4) -0.0024(4)
C5_1 0.0280(6) 0.0180(6) 0.0206(5) -0.0041(4) 0.0044(4) 0.0007(4)
C6_1 0.0290(6) 0.0172(5) 0.0206(5) -0.0029(4) 0.0018(5) 0.0017(4)
C7_1 0.0261(6) 0.0242(6) 0.0267(6) -0.0043(5) 0.0022(5) 0.0057(5)
C8_1 0.0250(6) 0.0235(6) 0.0281(6) -0.0021(5) 0.0018(5) 0.0033(5)
C9_1 0.0295(6) 0.0234(6) 0.0261(6) -0.0005(5) 0.0018(5) 0.0026(5)
C10_1 0.0329(7) 0.0378(8) 0.0414(8) 0.0019(6) -0.0014(6) 0.0128(6)
C14_1 0.0324(7) 0.0279(7) 0.0387(7) -0.0021(5) -0.0036(6) -0.0018(6)
C15_1 0.0299(7) 0.0346(7) 0.0373(7) -0.0004(5) 0.0081(5) 0.0034(6)
O1_1 0.0338(12) 0.066(3) 0.0283(18) 0.0058(13) 0.0117(11) 0.0193(13)
O2_1 0.0290(9) 0.0289(11) 0.0254(9) 0.0005(8) -0.0001(6) 0.0062(8)
C11_1 0.0318(14) 0.0305(19) 0.0191(15) 0.0001(12) 0.0040(10) 0.0000(13)
C12_1 0.0407(11) 0.0309(12) 0.0239(14) 0.0031(8) -0.0040(8) 0.0045(9)
C13_1 0.0448(12) 0.0307(14) 0.0373(12) -0.0052(9) -0.0048(9) 0.0069(10)
O1A_1 0.034(3) 0.051(5) 0.020(4) 0.005(3) 0.006(2) 0.010(3)
O2A_1 0.031(2) 0.035(3) 0.022(2) 0.003(2) -0.0004(17) 0.007(2)
C11A_1 0.026(4) 0.030(5) 0.013(3) 0.007(3) -0.002(2) -0.006(3)
C12A_1 0.043(3) 0.015(3) 0.027(3) 0.000(2) 0.000(2) 0.004(3)
C13A_1 0.046(3) 0.044(3) 0.026(4) 0.010(2) -0.003(2) -0.002(2)
O1_2 0.0360(5) 0.0189(4) 0.0264(4) 0.0008(3) 0.0105(4) 0.0015(3)
O2_2 0.0303(5) 0.0188(4) 0.0256(4) -0.0015(3) 0.0069(3) 0.0044(3)
N1_2 0.0273(5) 0.0219(5) 0.0201(5) 0.0014(4) 0.0055(4) -0.0012(4)
N2_2 0.0349(6) 0.0206(5) 0.0289(5) -0.0012(4) 0.0024(4) 0.0012(4)
C1_2 0.0259(6) 0.0221(6) 0.0211(5) -0.0006(5) 0.0038(4) 0.0028(4)
C2_2 0.0218(6) 0.0207(6) 0.0209(5) 0.0001(4) 0.0020(4) 0.0018(4)
C3_2 0.0271(6) 0.0200(6) 0.0203(5) -0.0007(4) 0.0051(5) 0.0005(4)
C4_2 0.0246(6) 0.0214(6) 0.0202(5) 0.0006(4) 0.0027(4) 0.0010(4)
C5_2 0.0299(6) 0.0195(6) 0.0233(6) 0.0018(5) 0.0023(5) -0.0022(4)
C6_2 0.0296(6) 0.0186(6) 0.0254(6) -0.0002(5) 0.0004(5) -0.0006(4)
C7_2 0.0409(7) 0.0224(6) 0.0279(6) -0.0030(5) 0.0089(5) -0.0013(5)
C8_2 0.0473(8) 0.0268(7) 0.0293(7) -0.0085(6) 0.0120(6) -0.0012(5)
C9_2 0.0327(7) 0.0236(6) 0.0309(6) -0.0032(5) 0.0021(5) 0.0020(5)
C10_2 0.0517(9) 0.0262(7) 0.0375(7) -0.0074(6) 0.0070(6) 0.0038(6)
C11_2 0.0214(6) 0.0200(6) 0.0231(6) -0.0014(4) 0.0029(4) 0.0031(4)
C12_2 0.0306(6) 0.0180(6) 0.0346(7) -0.0009(5) 0.0022(5) 0.0054(5)
C13_2 0.0543(9) 0.0253(7) 0.0427(8) -0.0083(6) 0.0068(7) 0.0112(6)
C14_2 0.1091(17) 0.0431(10) 0.0324(8) -0.0156(10) -0.0118(9) 0.0035(7)
C15_2 0.0680(12) 0.0395(10) 0.0992(15) -0.0139(8) 0.0539(12) -0.0163(10)

loop_
_atom_type_symbol
_atom_type_description
_atom_type_scat_dispersion_real
_atom_type_scat_dispersion_imag
_atom_type_scat_source
C C 0.0181 0.0091 'International Tables Vol C Tables 4.2.6.8 and 6.1.1.4'
H H 0.0000 0.0000 'International Tables Vol C Tables 4.2.6.8 and 6.1.1.4'
N N 0.0311 0.0180 'International Tables Vol C Tables 4.2.6.8 and 6.1.1.4'
O O 0.0492 0.0322 'International Tables Vol C Tables 4.2.6.8 and 6.1.1.4'

loop_
_geom_angle_atom_site_label_1
_geom_angle_atom_site_label_2
_geom_angle_atom_site_label_3
_geom_angle_site_symmetry_1
_geom_angle_site_symmetry_3
_geom_angle
_geom_angle_publ_flag
C1_1 N1_1 C4_1 . . 110.50(10) ?
C1_1 N1_1 H1_1 . . 127.3(10) ?
C4_1 N1_1 H1_1 . . 122.2(10) ?
C9_1 N2_1 C6_1 . . 108.99(10) ?
N1_1 C1_1 C2_1 . . 107.64(11) ?
N1_1 C1_1 H1A_1 . . 126.2 ?
C2_1 C1_1 H1A_1 . . 126.2 ?
C1_1 C2_1 C3_1 . . 107.57(11) ?
C1_1 C2_1 C11_1 . . 127.9(2) ?
C3_1 C2_1 C11_1 . . 124.1(2) ?
C1_1 C2_1 C11A_1 . . 129.4(4) ?
C3_1 C2_1 C11A_1 . . 121.6(4) ?
C4_1 C3_1 C2_1 . . 107.55(10) ?
C4_1 C3_1 H3_1 . . 126.2 ?
C2_1 C3_1 H3_1 . . 126.2 ?
C3_1 C4_1 N1_1 . . 106.73(10) ?
C3_1 C4_1 C5_1 . . 133.54(11) ?
N1_1 C4_1 C5_1 . . 119.71(10) ?
C6_1 C5_1 C4_1 . . 125.75(11) ?
C6_1 C5_1 H5_1 . . 117.1 ?
C4_1 C5_1 H5_1 . . 117.1 ?
C5_1 C6_1 N2_1 . . 120.80(10) ?
C5_1 C6_1 C7_1 . . 129.72(11) ?
N2_1 C6_1 C7_1 . . 109.48(10) ?
C6_1 C7_1 C8_1 . . 103.67(9) ?
C6_1 C7_1 H7A_1 . . 111.0 ?
C8_1 C7_1 H7A_1 . . 111.0 ?
C6_1 C7_1 H7B_1 . . 111.0 ?
C8_1 C7_1 H7B_1 . . 111.0 ?
H7A_1 C7_1 H7B_1 . . 109.0 ?
C9_1 C8_1 C15_1 . . 113.29(11) ?
C9_1 C8_1 C14_1 . . 108.65(10) ?
C15_1 C8_1 C14_1 . . 109.65(11) ?
C9_1 C8_1 C7_1 . . 100.21(9) ?
C15_1 C8_1 C7_1 . . 113.41(11) ?
C14_1 C8_1 C7_1 . . 111.28(10) ?
N2_1 C9_1 C10_1 . . 121.98(12) ?
N2_1 C9_1 C8_1 . . 115.31(11) ?
C10_1 C9_1 C8_1 . . 122.66(11) ?
C9_1 C10_1 H10A_1 . . 109.5 ?
C9_1 C10_1 H10B_1 . . 109.5 ?
H10A_1 C10_1 H10B_1 . . 109.5 ?
C9_1 C10_1 H10C_1 . . 109.5 ?
H10A_1 C10_1 H10C_1 . . 109.5 ?
H10B_1 C10_1 H10C_1 . . 109.5 ?
C8_1 C14_1 H14A_1 . . 109.5 ?
C8_1 C14_1 H14B_1 . . 109.5 ?
H14A_1 C14_1 H14B_1 . . 109.5 ?
C8_1 C14_1 H14C_1 . . 109.5 ?
H14A_1 C14_1 H14C_1 . . 109.5 ?
H14B_1 C14_1 H14C_1 . . 109.5 ?
C8_1 C15_1 H15A_1 . . 109.5 ?
C8_1 C15_1 H15B_1 . . 109.5 ?
H15A_1 C15_1 H15B_1 . . 109.5 ?
C8_1 C15_1 H15C_1 . . 109.5 ?
H15A_1 C15_1 H15C_1 . . 109.5 ?
H15B_1 C15_1 H15C_1 . . 109.5 ?
C11_1 O2_1 C12_1 . . 115.2(2) ?
O1_1 C11_1 O2_1 . . 123.6(4) ?
O1_1 C11_1 C2_1 . . 123.1(4) ?
O2_1 C11_1 C2_1 . . 113.3(3) ?
O2_1 C12_1 C13_1 . . 111.7(2) ?
O2_1 C12_1 H12A_1 . . 109.3 ?
C13_1 C12_1 H12A_1 . . 109.3 ?
O2_1 C12_1 H12B_1 . . 109.3 ?
C13_1 C12_1 H12B_1 . . 109.3 ?
H12A_1 C12_1 H12B_1 . . 107.9 ?
C12_1 C13_1 H13A_1 . . 109.5 ?
C12_1 C13_1 H13B_1 . . 109.5 ?
H13A_1 C13_1 H13B_1 . . 109.5 ?
C12_1 C13_1 H13C_1 . . 109.5 ?
H13A_1 C13_1 H13C_1 . . 109.5 ?
H13B_1 C13_1 H13C_1 . . 109.5 ?
C11A_1 O2A_1 C12A_1 . . 117.1(6) ?
O1A_1 C11A_1 O2A_1 . . 122.0(10) ?
O1A_1 C11A_1 C2_1 . . 125.1(10) ?
O2A_1 C11A_1 C2_1 . . 112.6(8) ?
O2A_1 C12A_1 C13A_1 . . 112.3(7) ?
O2A_1 C12A_1 H12C_1 . . 109.1 ?
C13A_1 C12A_1 H12C_1 . . 109.1 ?
O2A_1 C12A_1 H12D_1 . . 109.1 ?
C13A_1 C12A_1 H12D_1 . . 109.1 ?
H12C_1 C12A_1 H12D_1 . . 107.9 ?
C12A_1 C13A_1 H13D_1 . . 109.5 ?
C12A_1 C13A_1 H13E_1 . . 109.5 ?
H13D_1 C13A_1 H13E_1 . . 109.5 ?
C12A_1 C13A_1 H13F_1 . . 109.5 ?
H13D_1 C13A_1 H13F_1 . . 109.5 ?
H13E_1 C13A_1 H13F_1 . . 109.5 ?
C11_2 O2_2 C12_2 . . 116.01(9) ?
C1_2 N1_2 C4_2 . . 110.44(10) ?
C1_2 N1_2 H1_2 . . 127.4(10) ?
C4_2 N1_2 H1_2 . . 122.2(10) ?
C9_2 N2_2 C6_2 . . 108.74(11) ?
N1_2 C1_2 C2_2 . . 107.85(10) ?
N1_2 C1_2 H1A_2 . . 126.1 ?
C2_2 C1_2 H1A_2 . . 126.1 ?
C1_2 C2_2 C3_2 . . 107.35(10) ?
C1_2 C2_2 C11_2 . . 126.68(11) ?
C3_2 C2_2 C11_2 . . 125.96(10) ?
C4_2 C3_2 C2_2 . . 107.55(10) ?
C4_2 C3_2 H3_2 . . 126.2 ?
C2_2 C3_2 H3_2 . . 126.2 ?
C3_2 C4_2 N1_2 . . 106.80(10) ?
C3_2 C4_2 C5_2 . . 133.03(11) ?
N1_2 C4_2 C5_2 . . 120.01(10) ?
C6_2 C5_2 C4_2 . . 125.80(11) ?
C6_2 C5_2 H5_2 . . 117.1 ?
C4_2 C5_2 H5_2 . . 117.1 ?
C5_2 C6_2 N2_2 . . 121.18(11) ?
C5_2 C6_2 C7_2 . . 128.55(11) ?
N2_2 C6_2 C7_2 . . 110.26(10) ?
C6_2 C7_2 C8_2 . . 103.78(10) ?
C6_2 C7_2 H7A_2 . . 111.0 ?
C8_2 C7_2 H7A_2 . . 111.0 ?
C6_2 C7_2 H7B_2 . . 111.0 ?
C8_2 C7_2 H7B_2 . . 111.0 ?
H7A_2 C7_2 H7B_2 . . 109.0 ?
C9_2 C8_2 C15_2 . . 112.84(13) ?
C9_2 C8_2 C7_2 . . 101.06(10) ?
C15_2 C8_2 C7_2 . . 112.68(14) ?
C9_2 C8_2 C14_2 . . 107.95(13) ?
C15_2 C8_2 C14_2 . . 111.23(15) ?
C7_2 C8_2 C14_2 . . 110.58(12) ?
N2_2 C9_2 C10_2 . . 122.40(12) ?
N2_2 C9_2 C8_2 . . 115.45(11) ?
C10_2 C9_2 C8_2 . . 122.15(11) ?
C9_2 C10_2 H10A_2 . . 109.5 ?
C9_2 C10_2 H10B_2 . . 109.5 ?
H10A_2 C10_2 H10B_2 . . 109.5 ?
C9_2 C10_2 H10C_2 . . 109.5 ?
H10A_2 C10_2 H10C_2 . . 109.5 ?
H10B_2 C10_2 H10C_2 . . 109.5 ?
O1_2 C11_2 O2_2 . . 122.29(11) ?
O1_2 C11_2 C2_2 . . 124.79(10) ?
O2_2 C11_2 C2_2 . . 112.91(10) ?
O2_2 C12_2 C13_2 . . 106.74(11) ?
O2_2 C12_2 H12A_2 . . 110.4 ?
C13_2 C12_2 H12A_2 . . 110.4 ?
O2_2 C12_2 H12B_2 . . 110.4 ?
C13_2 C12_2 H12B_2 . . 110.4 ?
H12A_2 C12_2 H12B_2 . . 108.6 ?
C12_2 C13_2 H13A_2 . . 109.5 ?
C12_2 C13_2 H13B_2 . . 109.5 ?
H13A_2 C13_2 H13B_2 . . 109.5 ?
C12_2 C13_2 H13C_2 . . 109.5 ?
H13A_2 C13_2 H13C_2 . . 109.5 ?
H13B_2 C13_2 H13C_2 . . 109.5 ?
C8_2 C14_2 H14A_2 . . 109.5 ?
C8_2 C14_2 H14B_2 . . 109.5 ?
H14A_2 C14_2 H14B_2 . . 109.5 ?
C8_2 C14_2 H14C_2 . . 109.5 ?
H14A_2 C14_2 H14C_2 . . 109.5 ?
H14B_2 C14_2 H14C_2 . . 109.5 ?
C8_2 C15_2 H15A_2 . . 109.5 ?
C8_2 C15_2 H15B_2 . . 109.5 ?
H15A_2 C15_2 H15B_2 . . 109.5 ?
C8_2 C15_2 H15C_2 . . 109.5 ?
H15A_2 C15_2 H15C_2 . . 109.5 ?
H15B_2 C15_2 H15C_2 . . 109.5 ?

loop_
_geom_bond_atom_site_label_1
_geom_bond_atom_site_label_2
_geom_bond_site_symmetry_2
_geom_bond_distance
_geom_bond_publ_flag
N1_1 C1_1 . 1.3511(16) ?
N1_1 C4_1 . 1.3839(15) ?
N1_1 H1_1 . 0.853(12) ?
N2_1 C9_1 . 1.2845(17) ?
N2_1 C6_1 . 1.4199(15) ?
C1_1 C2_1 . 1.3793(17) ?
C1_1 H1A_1 . 0.95 ?
C2_1 C3_1 . 1.4152(17) ?
C2_1 C11_1 . 1.464(4) ?
C2_1 C11A_1 . 1.493(10) ?
C3_1 C4_1 . 1.3787(16) ?
C3_1 H3_1 . 0.95 ?
C4_1 C5_1 . 1.4471(16) ?
C5_1 C6_1 . 1.3395(17) ?
C5_1 H5_1 . 0.95 ?
C6_1 C7_1 . 1.5068(16) ?
C7_1 C8_1 . 1.5455(17) ?
C7_1 H7A_1 . 0.99 ?
C7_1 H7B_1 . 0.99 ?
C8_1 C9_1 . 1.5238(17) ?
C8_1 C15_1 . 1.5291(17) ?
C8_1 C14_1 . 1.5359(18) ?
C9_1 C10_1 . 1.4887(18) ?
C10_1 H10A_1 . 0.98 ?
C10_1 H10B_1 . 0.98 ?
C10_1 H10C_1 . 0.98 ?
C14_1 H14A_1 . 0.98 ?
C14_1 H14B_1 . 0.98 ?
C14_1 H14C_1 . 0.98 ?
C15_1 H15A_1 . 0.98 ?
C15_1 H15B_1 . 0.98 ?
C15_1 H15C_1 . 0.98 ?
O1_1 C11_1 . 1.209(5) ?
O2_1 C11_1 . 1.347(4) ?
O2_1 C12_1 . 1.456(3) ?
C12_1 C13_1 . 1.503(3) ?
C12_1 H12A_1 . 0.99 ?
C12_1 H12B_1 . 0.99 ?
C13_1 H13A_1 . 0.98 ?
C13_1 H13B_1 . 0.98 ?
C13_1 H13C_1 . 0.98 ?
O1A_1 C11A_1 . 1.212(12) ?
O2A_1 C11A_1 . 1.349(10) ?
O2A_1 C12A_1 . 1.453(9) ?
C12A_1 C13A_1 . 1.499(7) ?
C12A_1 H12C_1 . 0.99 ?
C12A_1 H12D_1 . 0.99 ?
C13A_1 H13D_1 . 0.98 ?
C13A_1 H13E_1 . 0.98 ?
C13A_1 H13F_1 . 0.98 ?
O1_2 C11_2 . 1.2239(14) ?
O2_2 C11_2 . 1.3403(14) ?
O2_2 C12_2 . 1.4569(15) ?
N1_2 C1_2 . 1.3491(16) ?
N1_2 C4_2 . 1.3856(15) ?
N1_2 H1_2 . 0.892(15) ?
N2_2 C9_2 . 1.2857(16) ?
N2_2 C6_2 . 1.4183(16) ?
C1_2 C2_2 . 1.3821(16) ?
C1_2 H1A_2 . 0.95 ?
C2_2 C3_2 . 1.4183(16) ?
C2_2 C11_2 . 1.4513(16) ?
C3_2 C4_2 . 1.3793(16) ?
C3_2 H3_2 . 0.95 ?
C4_2 C5_2 . 1.4470(17) ?
C5_2 C6_2 . 1.3420(17) ?
C5_2 H5_2 . 0.95 ?
C6_2 C7_2 . 1.5037(17) ?
C7_2 C8_2 . 1.5400(18) ?
C7_2 H7A_2 . 0.99 ?
C7_2 H7B_2 . 0.99 ?
C8_2 C9_2 . 1.5177(18) ?
C8_2 C15_2 . 1.519(2) ?
C8_2 C14_2 . 1.542(2) ?
C9_2 C10_2 . 1.4916(18) ?
C10_2 H10A_2 . 0.98 ?
C10_2 H10B_2 . 0.98 ?
C10_2 H10C_2 . 0.98 ?
C12_2 C13_2 . 1.5013(17) ?
C12_2 H12A_2 . 0.99 ?
C12_2 H12B_2 . 0.99 ?
C13_2 H13A_2 . 0.98 ?
C13_2 H13B_2 . 0.98 ?
C13_2 H13C_2 . 0.98 ?
C14_2 H14A_2 . 0.98 ?
C14_2 H14B_2 . 0.98 ?
C14_2 H14C_2 . 0.98 ?
C15_2 H15A_2 . 0.98 ?
C15_2 H15B_2 . 0.98 ?
C15_2 H15C_2 . 0.98 ?

loop_
_geom_hbond_atom_site_label_D
_geom_hbond_atom_site_label_H
_geom_hbond_atom_site_label_A
_geom_hbond_site_symmetry_A
_geom_hbond_distance_DH
_geom_hbond_distance_HA
_geom_hbond_distance_DA
_geom_hbond_angle_DHA
_geom_hbond_publ_flag
N1_1 H1_1 O1_2 . 0.853(12) 1.997(13) 2.8341(13) 166.9(14) ?
N1_2 H1_2 N2_1 2_556 0.892(15) 2.057(16) 2.9481(14) 175.9(14) ?

loop_
_geom_torsion_atom_site_label_1
_geom_torsion_atom_site_label_2
_geom_torsion_atom_site_label_3
_geom_torsion_atom_site_label_4
_geom_torsion_site_symmetry_1
_geom_torsion_site_symmetry_2
_geom_torsion_site_symmetry_3
_geom_torsion_site_symmetry_4
_geom_torsion
_geom_torsion_publ_flag
C4_1 N1_1 C1_1 C2_1 . . . . 0.39(14) ?
N1_1 C1_1 C2_1 C3_1 . . . . -0.34(14) ?
N1_1 C1_1 C2_1 C11_1 . . . . 172.3(2) ?
N1_1 C1_1 C2_1 C11A_1 . . . . -166.8(5) ?
C1_1 C2_1 C3_1 C4_1 . . . . 0.17(14) ?
C11_1 C2_1 C3_1 C4_1 . . . . -172.8(2) ?
C11A_1 C2_1 C3_1 C4_1 . . . . 167.9(5) ?
C2_1 C3_1 C4_1 N1_1 . . . . 0.06(14) ?
C2_1 C3_1 C4_1 C5_1 . . . . 178.45(12) ?
C1_1 N1_1 C4_1 C3_1 . . . . -0.28(13) ?
C1_1 N1_1 C4_1 C5_1 . . . . -178.94(11) ?
C3_1 C4_1 C5_1 C6_1 . . . . 13.9(2) ?
N1_1 C4_1 C5_1 C6_1 . . . . -167.85(11) ?
C4_1 C5_1 C6_1 N2_1 . . . . -179.03(11) ?
C4_1 C5_1 C6_1 C7_1 . . . . 1.0(2) ?
C9_1 N2_1 C6_1 C5_1 . . . . -172.98(11) ?
C9_1 N2_1 C6_1 C7_1 . . . . 7.03(14) ?
C5_1 C6_1 C7_1 C8_1 . . . . 166.06(12) ?
N2_1 C6_1 C7_1 C8_1 . . . . -13.94(13) ?
C6_1 C7_1 C8_1 C9_1 . . . . 14.29(12) ?
C6_1 C7_1 C8_1 C15_1 . . . . 135.33(11) ?
C6_1 C7_1 C8_1 C14_1 . . . . -100.48(12) ?
C6_1 N2_1 C9_1 C10_1 . . . . -178.83(12) ?
C6_1 N2_1 C9_1 C8_1 . . . . 3.49(15) ?
C15_1 C8_1 C9_1 N2_1 . . . . -132.97(12) ?
C14_1 C8_1 C9_1 N2_1 . . . . 104.92(13) ?
C7_1 C8_1 C9_1 N2_1 . . . . -11.83(14) ?
C15_1 C8_1 C9_1 C10_1 . . . . 49.37(17) ?
C14_1 C8_1 C9_1 C10_1 . . . . -72.75(15) ?
C7_1 C8_1 C9_1 C10_1 . . . . 170.51(12) ?
C12_1 O2_1 C11_1 O1_1 . . . . 3.5(5) ?
C12_1 O2_1 C11_1 C2_1 . . . . -178.1(3) ?
C1_1 C2_1 C11_1 O1_1 . . . . 179.2(3) ?
C3_1 C2_1 C11_1 O1_1 . . . . -9.3(5) ?
C1_1 C2_1 C11_1 O2_1 . . . . 0.8(4) ?
C3_1 C2_1 C11_1 O2_1 . . . . 172.31(19) ?
C11_1 O2_1 C12_1 C13_1 . . . . -82.3(3) ?
C12A_1 O2A_1 C11A_1 O1A_1 . . . . -1.0(13) ?
C12A_1 O2A_1 C11A_1 C2_1 . . . . -175.9(6) ?
C1_1 C2_1 C11A_1 O1A_1 . . . . 173.7(7) ?
C3_1 C2_1 C11A_1 O1A_1 . . . . 8.9(12) ?
C1_1 C2_1 C11A_1 O2A_1 . . . . -11.7(9) ?
C3_1 C2_1 C11A_1 O2A_1 . . . . -176.5(5) ?
C11A_1 O2A_1 C12A_1 C13A_1 . . . . 80.5(8) ?
C4_2 N1_2 C1_2 C2_2 . . . . -0.50(14) ?
N1_2 C1_2 C2_2 C3_2 . . . . -0.18(14) ?
N1_2 C1_2 C2_2 C11_2 . . . . 178.63(11) ?
C1_2 C2_2 C3_2 C4_2 . . . . 0.79(14) ?
C11_2 C2_2 C3_2 C4_2 . . . . -178.03(11) ?
C2_2 C3_2 C4_2 N1_2 . . . . -1.07(13) ?
C2_2 C3_2 C4_2 C5_2 . . . . 174.18(13) ?
C1_2 N1_2 C4_2 C3_2 . . . . 0.99(14) ?
C1_2 N1_2 C4_2 C5_2 . . . . -175.00(11) ?
C3_2 C4_2 C5_2 C6_2 . . . . 10.0(2) ?
N1_2 C4_2 C5_2 C6_2 . . . . -175.28(12) ?
C4_2 C5_2 C6_2 N2_2 . . . . -177.35(11) ?
C4_2 C5_2 C6_2 C7_2 . . . . 1.9(2) ?
C9_2 N2_2 C6_2 C5_2 . . . . -178.22(12) ?
C9_2 N2_2 C6_2 C7_2 . . . . 2.38(15) ?
C5_2 C6_2 C7_2 C8_2 . . . . 173.79(13) ?
N2_2 C6_2 C7_2 C8_2 . . . . -6.87(15) ?
C6_2 C7_2 C8_2 C9_2 . . . . 7.93(14) ?
C6_2 C7_2 C8_2 C15_2 . . . . 128.62(14) ?
C6_2 C7_2 C8_2 C14_2 . . . . -106.20(14) ?
C6_2 N2_2 C9_2 C10_2 . . . . -177.38(13) ?
C6_2 N2_2 C9_2 C8_2 . . . . 3.53(16) ?
C15_2 C8_2 C9_2 N2_2 . . . . -128.16(15) ?
C7_2 C8_2 C9_2 N2_2 . . . . -7.58(16) ?
C14_2 C8_2 C9_2 N2_2 . . . . 108.51(15) ?
C15_2 C8_2 C9_2 C10_2 . . . . 52.7(2) ?
C7_2 C8_2 C9_2 C10_2 . . . . 173.32(13) ?
C14_2 C8_2 C9_2 C10_2 . . . . -70.58(17) ?
C12_2 O2_2 C11_2 O1_2 . . . . 0.71(16) ?
C12_2 O2_2 C11_2 C2_2 . . . . 179.79(10) ?
C1_2 C2_2 C11_2 O1_2 . . . . 171.92(12) ?
C3_2 C2_2 C11_2 O1_2 . . . . -9.5(2) ?
C1_2 C2_2 C11_2 O2_2 . . . . -7.14(17) ?
C3_2 C2_2 C11_2 O2_2 . . . . 171.46(11) ?
C11_2 O2_2 C12_2 C13_2 . . . . -172.62(11) ?
